data_4119372
loop_
_publ_author_name
'Gokhan Barin'
'Marco Frasconi'
'Scott M. Dyar'
'Julien Iehl'
'Onur Buyukcakir'
'Amy A. Sarjeant'
'Raanan Carmieli'
'Ali Coskun'
'Michael R. Wasielewski'
'J. Fraser Stoddart'

_publ_section_title
;
 Redox-Controlled Selective Docking in a [2]Catenane Host
;
_journal_name_full 'Journal of the American Chemical Society'
_journal_page_first 2466
_journal_page_last 2469
_journal_paper_doi 10.1021/ja3125004
_journal_volume 135
_journal_year 2013
_chemical_absolute_configuration ad
_chemical_formula_moiety 'C48 H40 N4, 1.6(C3 H7 O0.5), 2(F6 P)'
_chemical_formula_sum 'C52.8 H51.2 F12 N4 O0.8 P2'
_chemical_formula_weight 1044.52
_chemical_name_systematic
;
 ? 
;
_space_group_crystal_system orthorhombic
_space_group_IT_number 18
_space_group_name_Hall 'P 2 2ab'
_space_group_name_H-M_alt 'P 21 21 2'
_symmetry_space_group_name_Hall 'P 2 2ab'
_symmetry_space_group_name_H-M 'P 21 21 2'
_atom_sites_solution_hydrogens geom
_atom_sites_solution_primary dual
_atom_sites_solution_secondary difmap
_audit_creation_date 2012-02-14
_audit_creation_method
;
  Olex2 1.1
  (compiled Nov  1 2011 20:42:30, GUI svn.r3906)
;
_cell_angle_alpha 90.00
_cell_angle_beta 90.00
_cell_angle_gamma 90.00
_cell_formula_units_Z 2
_cell_length_a 19.0012(6)
_cell_length_b 11.2967(4)
_cell_length_c 13.7427(5)
_cell_measurement_reflns_used 5329
_cell_measurement_temperature 100(2)
_cell_measurement_theta_max 63.72
_cell_measurement_theta_min 3.22
_cell_volume 2949.88(18)
_computing_cell_refinement 'SAINT V7.23A (Bruker, 2005)'
_computing_data_collection 'APEX2 V2.1-4 (Bruker, 2007)'
_computing_data_reduction 'Bruker SAINT'
_computing_molecular_graphics
;
O. V. Dolomanov, L. J. Bourhis, R. J. Gildea, J. A. K. Howard and H. Puschmann,
OLEX2: a complete structure solution, refinement and analysis program.
J. Appl. Cryst. (2009). 42, 339-341.
;
_computing_publication_material
;
O. V. Dolomanov, L. J. Bourhis, R. J. Gildea, J. A. K. Howard and H. Puschmann,
OLEX2: a complete structure solution, refinement and analysis program.
J. Appl. Cryst. (2009). 42, 339-341.
;
_computing_structure_refinement
;
XL, G.M. Sheldrick, Acta Cryst.
(2008). A64, 112-122
;
_computing_structure_solution
;
XM, G.M. Sheldrick, Acta Cryst.
(2008). A64, 112-122
;
_diffrn_ambient_temperature 100.01
_diffrn_detector_area_resol_mean 8
_diffrn_measured_fraction_theta_full 0.984
_diffrn_measured_fraction_theta_max 0.984
_diffrn_measurement_device_type 'Bruker Kappa APEX CCD area detector'
_diffrn_measurement_method '\w and \f scans'
_diffrn_radiation_monochromator 'MX optics'
_diffrn_radiation_type 'CU K\a'
_diffrn_radiation_wavelength 1.54184
_diffrn_reflns_av_R_equivalents 0.1184
_diffrn_reflns_av_unetI/netI 0.1025
_diffrn_reflns_limit_h_max 13
_diffrn_reflns_limit_h_min -22
_diffrn_reflns_limit_k_max 13
_diffrn_reflns_limit_k_min -13
_diffrn_reflns_limit_l_max 15
_diffrn_reflns_limit_l_min -15
_diffrn_reflns_number 16360
_diffrn_reflns_theta_full 64.38
_diffrn_reflns_theta_max 64.38
_diffrn_reflns_theta_min 2.33
_diffrn_source microsource
_diffrn_source_current 0.65
_diffrn_source_power 0.02925
_diffrn_source_voltage 45.0
_exptl_absorpt_coefficient_mu 1.319
_exptl_absorpt_correction_T_max 0.7525
_exptl_absorpt_correction_T_min 0.6263
_exptl_absorpt_correction_type multi-scan
_exptl_absorpt_process_details
;
SADABS-2008/1 (Bruker,2008) was used for absorption correction.
R(int) was 0.0827 before and 0.0572 after correction.
The Ratio of minimum to maximum transmission is 0.8323.
The \l/2 correction factor is 0.0015.
;
_exptl_crystal_colour violet
_exptl_crystal_colour_primary violet
_exptl_crystal_density_diffrn 1.176
_exptl_crystal_description plate
_exptl_crystal_F_000 1081
_exptl_crystal_size_max 0.189
_exptl_crystal_size_mid 0.121
_exptl_crystal_size_min 0.021
_refine_diff_density_max 0.292
_refine_diff_density_min -0.368
_refine_diff_density_rms 0.057
_refine_ls_abs_structure_details 'Flack H D (1983), Acta Cryst. A39, 876-881'
_refine_ls_abs_structure_Flack 0.00(4)
_refine_ls_extinction_coef 0.00021(5)
_refine_ls_extinction_expression Fc^*^=kFc[1+0.001xFc^2^\l^3^/sin(2\q)]^-1/4^
_refine_ls_extinction_method SHELXL
_refine_ls_goodness_of_fit_ref 0.899
_refine_ls_hydrogen_treatment constr
_refine_ls_matrix_type full
_refine_ls_number_parameters 332
_refine_ls_number_reflns 4814
_refine_ls_number_restraints 6
_refine_ls_restrained_S_all 0.902
_refine_ls_R_factor_all 0.0775
_refine_ls_R_factor_gt 0.0530
_refine_ls_shift/su_max 0.000
_refine_ls_shift/su_mean 0.000
_refine_ls_structure_factor_coef Fsqd
_refine_ls_weighting_details 'calc w=1/[\s^2^(Fo^2^)+(0.0564P)^2^+0.0000P] where P=(Fo^2^+2Fc^2^)/3'
_refine_ls_weighting_scheme calc
_refine_ls_wR_factor_gt 0.1193
_refine_ls_wR_factor_ref 0.1272
_reflns_number_gt 3247
_reflns_number_total 4814
_reflns_threshold_expression >2sigma(I)
_cod_data_source_file ja3125004_si_002.cif
_cod_data_source_block n1456
_cod_original_formula_sum 'C52.80 H51.20 F12 N4 O0.80 P2'
_cod_database_code 4119372
_smtbx_masks_special_details
;
The solvent masking procedure as implemented in Olex2 was used to remove the
electronic contribution of solvent molecules from the refinement.  Only the
atoms used in the refinement model are reported in the formula here.


Total solvent accessible volume / cell = 561.4 Ang^3^ [19.0%]
Total electron count / cell = 120.2
;

loop_
_space_group_symop_id
_space_group_symop_operation_xyz
1 'x, y, z'
2 '-x, -y, z'
3 'x+1/2, -y+1/2, -z'
4 '-x+1/2, y+1/2, -z'

loop_
_atom_site_label
_atom_site_type_symbol
_atom_site_fract_x
_atom_site_fract_y
_atom_site_fract_z
_atom_site_U_iso_or_equiv
_atom_site_adp_type
_atom_site_occupancy
_atom_site_symmetry_multiplicity
_atom_site_calc_flag
_atom_site_refinement_flags
_atom_site_disorder_assembly
_atom_site_disorder_group
N1 N 0.64873(15) 0.8121(3) 0.1210(2) 0.0265(8) Uani 1 1 d . . .
N2 N 0.63973(15) 0.7952(3) 0.8760(3) 0.0279(8) Uani 1 1 d . . .
C1 C 0.53030(19) 0.9624(4) 0.1191(3) 0.0283(10) Uani 1 1 d . . .
C2 C 0.52443(19) 0.8366(3) 0.1232(3) 0.0308(10) Uani 1 1 d . . .
H2 H 0.4792 0.8008 0.1251 0.037 Uiso 1 1 calc R . .
C3 C 0.58259(19) 0.7678(4) 0.1244(3) 0.0318(10) Uani 1 1 d . . .
H3 H 0.5768 0.6844 0.1279 0.038 Uiso 1 1 calc R . .
C4 C 0.6563(2) 0.9316(3) 0.1166(3) 0.0356(11) Uani 1 1 d . . .
H4 H 0.7023 0.9645 0.1138 0.043 Uiso 1 1 calc R . .
C5 C 0.59994(19) 1.0048(3) 0.1161(3) 0.0316(10) Uani 1 1 d . . .
H5 H 0.6076 1.0878 0.1137 0.038 Uiso 1 1 calc R . .
C6 C 0.71012(19) 0.7350(4) 0.1343(3) 0.0320(10) Uani 1 1 d . . .
H6A H 0.7523 0.7731 0.1059 0.038 Uiso 1 1 calc R . .
H6B H 0.7023 0.6590 0.1000 0.038 Uiso 1 1 calc R . .
C7 C 0.72222(19) 0.7118(3) 0.2416(3) 0.0297(10) Uani 1 1 d . . .
C8 C 0.6986(2) 0.6100(3) 0.2856(3) 0.0314(10) Uani 1 1 d . . .
H8 H 0.6794 0.5484 0.2468 0.038 Uiso 1 1 calc R . .
C9 C 0.7021(2) 0.5958(3) 0.3853(3) 0.0339(10) Uani 1 1 d . . .
H9 H 0.6853 0.5248 0.4140 0.041 Uiso 1 1 calc R . .
C10 C 0.7302(2) 0.6844(3) 0.4441(3) 0.0297(10) Uani 1 1 d . . .
C11 C 0.7570(2) 0.7850(4) 0.3978(4) 0.0392(11) Uani 1 1 d . . .
H11 H 0.7779 0.8459 0.4357 0.047 Uiso 1 1 calc R . .
C12 C 0.7537(2) 0.7971(3) 0.2998(3) 0.0345(10) Uani 1 1 d . . .
H12 H 0.7734 0.8655 0.2702 0.041 Uiso 1 1 calc R . .
C13 C 0.7273(2) 0.6768(3) 0.5521(3) 0.0299(10) Uani 1 1 d . . .
C14 C 0.6713(2) 0.6209(3) 0.5996(3) 0.0352(10) Uani 1 1 d . . .
H14 H 0.6375 0.5788 0.5624 0.042 Uiso 1 1 calc R . .
C15 C 0.6642(2) 0.6257(3) 0.6984(3) 0.0320(10) Uani 1 1 d . . .
H15 H 0.6264 0.5852 0.7288 0.038 Uiso 1 1 calc R . .
C16 C 0.71220(19) 0.6897(3) 0.7555(3) 0.0278(9) Uani 1 1 d . . .
C17 C 0.76975(19) 0.7386(3) 0.7107(3) 0.0317(10) Uani 1 1 d . . .
H17 H 0.8047 0.7767 0.7488 0.038 Uiso 1 1 calc R . .
C18 C 0.77777(19) 0.7333(3) 0.6093(3) 0.0321(10) Uani 1 1 d . . .
H18 H 0.8178 0.7684 0.5794 0.039 Uiso 1 1 calc R . .
C19 C 0.6987(2) 0.7091(3) 0.8620(3) 0.0316(10) Uani 1 1 d . . .
H19A H 0.6866 0.6328 0.8932 0.038 Uiso 1 1 calc R . .
H19B H 0.7419 0.7400 0.8934 0.038 Uiso 1 1 calc R . .
C20 C 0.57252(18) 0.7579(4) 0.8840(3) 0.0300(10) Uani 1 1 d . . .
H20 H 0.5635 0.6754 0.8888 0.036 Uiso 1 1 calc R . .
C21 C 0.5177(2) 0.8335(3) 0.8853(3) 0.0299(10) Uani 1 1 d . . .
H21 H 0.4712 0.8032 0.8903 0.036 Uiso 1 1 calc R . .
C22 C 0.52841(19) 0.9587(3) 0.8792(3) 0.0263(9) Uani 1 1 d . . .
C23 C 0.6007(2) 0.9942(4) 0.8716(3) 0.0337(11) Uani 1 1 d . . .
H23 H 0.6118 1.0761 0.8681 0.040 Uiso 1 1 calc R . .
C24 C 0.65350(18) 0.9141(3) 0.8691(3) 0.0286(9) Uani 1 1 d . . .
H24 H 0.7007 0.9405 0.8626 0.034 Uiso 1 1 calc R . .
O1S O 0.5000 1.0000 0.5220(5) 0.079(2) Uani 0.50 2 d SPD . 1
C1S C 0.5663(5) 0.9767(17) 0.4788(11) 0.082(2) Uani 0.50 1 d PD A 1
H1S H 0.5810 1.0498 0.4432 0.099 Uiso 0.50 1 calc PR A 1
C2S C 0.6155(8) 0.9619(19) 0.5651(9) 0.082(2) Uani 0.50 1 d PD A 1
H2SA H 0.6052 0.8869 0.5980 0.124 Uiso 0.50 1 calc PR A 1
H2SB H 0.6087 1.0277 0.6106 0.124 Uiso 0.50 1 calc PR A 1
H2SC H 0.6643 0.9615 0.5422 0.124 Uiso 0.50 1 calc PR A 1
C3S C 0.5643(5) 0.8760(15) 0.4055(15) 0.082(2) Uani 0.50 1 d PD A 1
H3SA H 0.5442 0.8054 0.4362 0.124 Uiso 0.50 1 calc PR A 1
H3SB H 0.6122 0.8586 0.3832 0.124 Uiso 0.50 1 calc PR A 1
H3SC H 0.5352 0.8991 0.3497 0.124 Uiso 0.50 1 calc PR A 1
O1T O 0.5000 1.0000 0.5220(5) 0.079(2) Uani 0.30 2 d SPD . 2
C1T C 0.5559(8) 0.964(3) 0.4583(18) 0.082(2) Uani 0.30 1 d PD B 2
H1T H 0.5614 1.0300 0.4103 0.099 Uiso 0.30 1 calc PR B 2
C2T C 0.6198(13) 0.971(3) 0.5239(16) 0.082(2) Uani 0.30 1 d PD B 2
H2TA H 0.6297 1.0541 0.5395 0.124 Uiso 0.30 1 calc PR B 2
H2TB H 0.6605 0.9365 0.4905 0.124 Uiso 0.30 1 calc PR B 2
H2TC H 0.6107 0.9272 0.5841 0.124 Uiso 0.30 1 calc PR B 2
C3T C 0.5428(10) 0.853(2) 0.398(3) 0.082(2) Uani 0.30 1 d PD B 2
H3TA H 0.5879 0.8217 0.3750 0.124 Uiso 0.30 1 calc PR B 2
H3TB H 0.5131 0.8732 0.3420 0.124 Uiso 0.30 1 calc PR B 2
H3TC H 0.5191 0.7937 0.4381 0.124 Uiso 0.30 1 calc PR B 2
P1 P 0.62332(4) 0.39947(7) 0.00916(10) 0.0307(3) Uani 1 1 d . . .
F1 F 0.61030(10) 0.53883(16) 0.01821(19) 0.0403(6) Uani 1 1 d . . .
F2 F 0.70565(10) 0.42238(17) 0.0211(2) 0.0468(7) Uani 1 1 d . . .
F3 F 0.63797(10) 0.26080(15) 0.0023(3) 0.0488(7) Uani 1 1 d . . .
F4 F 0.54233(10) 0.37812(17) -0.0007(2) 0.0544(7) Uani 1 1 d . . .
F5 F 0.63188(15) 0.4131(2) -0.10424(18) 0.0587(8) Uani 1 1 d . . .
F6 F 0.61738(15) 0.3863(2) 0.12484(19) 0.0592(8) Uani 1 1 d . . .

loop_
_atom_site_aniso_label
_atom_site_aniso_U_11
_atom_site_aniso_U_22
_atom_site_aniso_U_33
_atom_site_aniso_U_23
_atom_site_aniso_U_13
_atom_site_aniso_U_12
N1 0.0204(16) 0.035(2) 0.024(2) -0.0001(16) 0.0015(15) 0.0007(13)
N2 0.0233(16) 0.0190(15) 0.041(2) 0.0015(15) 0.0019(17) 0.0060(13)
C1 0.027(2) 0.029(2) 0.029(3) 0.000(2) -0.001(2) 0.0028(16)
C2 0.020(2) 0.032(2) 0.040(3) 0.000(2) -0.001(2) -0.0037(16)
C3 0.029(2) 0.026(2) 0.040(3) 0.000(2) -0.004(2) 0.0004(17)
C4 0.032(2) 0.027(2) 0.048(3) 0.000(2) -0.007(2) -0.0047(17)
C5 0.026(2) 0.024(2) 0.045(3) 0.0023(19) -0.0053(19) -0.0002(16)
C6 0.0252(19) 0.034(2) 0.037(3) -0.0035(19) -0.0017(19) 0.0046(16)
C7 0.024(2) 0.0240(19) 0.041(3) -0.0010(19) 0.005(2) 0.0006(16)
C8 0.034(2) 0.023(2) 0.037(3) -0.0085(19) -0.0014(19) 0.0032(17)
C9 0.040(2) 0.0184(18) 0.043(3) -0.0036(19) 0.005(2) -0.0051(18)
C10 0.030(2) 0.023(2) 0.036(3) 0.0003(17) 0.002(2) 0.0017(18)
C11 0.045(3) 0.030(2) 0.043(3) -0.002(2) -0.003(2) -0.0052(18)
C12 0.037(2) 0.029(2) 0.038(3) 0.005(2) -0.007(2) -0.0103(17)
C13 0.028(2) 0.022(2) 0.040(3) 0.0014(18) 0.0022(19) 0.0027(18)
C14 0.031(2) 0.030(2) 0.045(3) -0.007(2) -0.002(2) -0.0015(17)
C15 0.027(2) 0.028(2) 0.041(3) 0.0019(19) 0.002(2) -0.0018(17)
C16 0.026(2) 0.0231(19) 0.035(3) -0.0060(18) -0.0026(19) 0.0074(16)
C17 0.0206(19) 0.031(2) 0.044(3) -0.0007(19) -0.0025(19) -0.0019(16)
C18 0.027(2) 0.032(2) 0.037(3) -0.0018(19) -0.001(2) -0.0037(16)
C19 0.0274(19) 0.026(2) 0.041(3) 0.0022(19) -0.001(2) 0.0103(16)
C20 0.024(2) 0.026(2) 0.040(3) 0.0011(19) 0.001(2) -0.0005(16)
C21 0.027(2) 0.0209(19) 0.041(3) 0.002(2) 0.001(2) 0.0011(16)
C22 0.025(2) 0.0231(19) 0.030(3) 0.0022(19) 0.0005(19) 0.0034(15)
C23 0.037(2) 0.027(2) 0.037(3) -0.0033(19) -0.001(2) 0.0031(17)
C24 0.0208(19) 0.029(2) 0.036(3) 0.002(2) 0.0021(18) -0.0010(16)
O1S 0.037(3) 0.093(5) 0.105(6) 0.000 0.000 0.010(3)
C1S 0.036(2) 0.113(5) 0.099(7) -0.019(5) -0.010(5) 0.007(3)
C2S 0.036(2) 0.113(5) 0.099(7) -0.019(5) -0.010(5) 0.007(3)
C3S 0.036(2) 0.113(5) 0.099(7) -0.019(5) -0.010(5) 0.007(3)
O1T 0.037(3) 0.093(5) 0.105(6) 0.000 0.000 0.010(3)
C1T 0.036(2) 0.113(5) 0.099(7) -0.019(5) -0.010(5) 0.007(3)
C2T 0.036(2) 0.113(5) 0.099(7) -0.019(5) -0.010(5) 0.007(3)
C3T 0.036(2) 0.113(5) 0.099(7) -0.019(5) -0.010(5) 0.007(3)
P1 0.0224(4) 0.0187(4) 0.0508(7) 0.0006(5) 0.0001(6) 0.0006(3)
F1 0.0304(10) 0.0208(10) 0.0697(19) -0.0030(12) -0.0022(13) -0.0007(8)
F2 0.0252(10) 0.0345(11) 0.081(2) 0.0003(13) -0.0029(13) -0.0007(9)
F3 0.0321(10) 0.0210(10) 0.093(2) -0.0026(15) 0.0072(16) 0.0011(8)
F4 0.0278(11) 0.0297(11) 0.106(2) -0.0019(18) -0.0072(17) 0.0007(8)
F5 0.083(2) 0.0587(16) 0.0344(17) 0.0001(14) -0.0028(15) 0.0106(16)
F6 0.0731(18) 0.0620(17) 0.0426(17) 0.0102(15) 0.0069(15) 0.0033(16)

loop_
_atom_type_symbol
_atom_type_description
_atom_type_scat_dispersion_real
_atom_type_scat_dispersion_imag
_atom_type_scat_source
C C 0.0181 0.0091 'International Tables Vol C Tables 4.2.6.8 and 6.1.1.4'
H H 0.0000 0.0000 'International Tables Vol C Tables 4.2.6.8 and 6.1.1.4'
F F 0.0727 0.0534 'International Tables Vol C Tables 4.2.6.8 and 6.1.1.4'
N N 0.0311 0.0180 'International Tables Vol C Tables 4.2.6.8 and 6.1.1.4'
O O 0.0492 0.0322 'International Tables Vol C Tables 4.2.6.8 and 6.1.1.4'
P P 0.2955 0.4335 'International Tables Vol C Tables 4.2.6.8 and 6.1.1.4'

loop_
_geom_angle_atom_site_label_1
_geom_angle_atom_site_label_2
_geom_angle_atom_site_label_3
_geom_angle
_geom_angle_site_symmetry_1
_geom_angle_site_symmetry_3
C3 N1 C4 117.9(3) . .
C3 N1 C6 120.9(3) . .
C4 N1 C6 120.7(3) . .
C20 N2 C19 121.1(3) . .
C20 N2 C24 119.4(3) . .
C24 N2 C19 119.0(3) . .
C2 C1 C1 121.9(5) . 2_675
C5 C1 C1 123.7(5) . 2_675
C5 C1 C2 114.4(4) . .
C1 C2 H2 119.7 . .
C3 C2 C1 120.6(4) . .
C3 C2 H2 119.7 . .
N1 C3 H3 118.4 . .
C2 C3 N1 123.1(4) . .
C2 C3 H3 118.4 . .
N1 C4 H4 119.3 . .
C5 C4 N1 121.5(4) . .
C5 C4 H4 119.3 . .
C1 C5 H5 118.8 . .
C4 C5 C1 122.5(4) . .
C4 C5 H5 118.8 . .
N1 C6 H6A 109.6 . .
N1 C6 H6B 109.6 . .
N1 C6 C7 110.1(3) . .
H6A C6 H6B 108.1 . .
C7 C6 H6A 109.6 . .
C7 C6 H6B 109.6 . .
C8 C7 C6 121.6(4) . .
C8 C7 C12 117.9(4) . .
C12 C7 C6 120.4(4) . .
C7 C8 H8 119.4 . .
C7 C8 C9 121.2(4) . .
C9 C8 H8 119.4 . .
C8 C9 H9 119.6 . .
C8 C9 C10 120.7(4) . .
C10 C9 H9 119.6 . .
C9 C10 C11 117.3(4) . .
C9 C10 C13 121.6(4) . .
C11 C10 C13 121.0(4) . .
C10 C11 H11 119.4 . .
C12 C11 C10 121.2(4) . .
C12 C11 H11 119.4 . .
C7 C12 H12 119.3 . .
C11 C12 C7 121.5(4) . .
C11 C12 H12 119.3 . .
C14 C13 C10 121.4(4) . .
C18 C13 C10 120.6(4) . .
C18 C13 C14 117.8(4) . .
C13 C14 H14 119.3 . .
C15 C14 C13 121.4(4) . .
C15 C14 H14 119.3 . .
C14 C15 H15 119.6 . .
C14 C15 C16 120.8(4) . .
C16 C15 H15 119.6 . .
C15 C16 C19 120.7(4) . .
C17 C16 C15 118.3(4) . .
C17 C16 C19 121.0(4) . .
C16 C17 H17 119.5 . .
C16 C17 C18 121.0(4) . .
C18 C17 H17 119.5 . .
C13 C18 C17 120.3(4) . .
C13 C18 H18 119.9 . .
C17 C18 H18 119.9 . .
N2 C19 C16 110.3(3) . .
N2 C19 H19A 109.6 . .
N2 C19 H19B 109.6 . .
C16 C19 H19A 109.6 . .
C16 C19 H19B 109.6 . .
H19A C19 H19B 108.1 . .
N2 C20 H20 118.8 . .
C21 C20 N2 122.4(4) . .
C21 C20 H20 118.8 . .
C20 C21 H21 119.5 . .
C20 C21 C22 121.0(4) . .
C22 C21 H21 119.5 . .
C21 C22 C23 114.6(3) . .
C22 C22 C21 122.6(4) 2_675 .
C22 C22 C23 122.8(4) 2_675 .
C22 C23 H23 119.2 . .
C24 C23 C22 121.7(4) . .
C24 C23 H23 119.2 . .
N2 C24 H24 119.6 . .
C23 C24 N2 120.8(3) . .
C23 C24 H24 119.6 . .
C1S O1S C1S 130.5(14) . 2_675
O1S C1S H1S 107.5 . .
O1S C1S C2S 103.9(11) . .
O1S C1S C3S 113.2(10) . .
C2S C1S H1S 107.5 . .
C2S C1S C3S 116.8(12) . .
C3S C1S H1S 107.5 . .
C2T C1T H1T 105.6 . .
C2T C1T C3T 119.8(19) . .
C3T C1T H1T 105.6 . .
C1T C2T H2TA 109.5 . .
C1T C2T H2TB 109.5 . .
C1T C2T H2TC 109.5 . .
H2TA C2T H2TB 109.5 . .
H2TA C2T H2TC 109.5 . .
H2TB C2T H2TC 109.5 . .
C1T C3T H3TA 109.5 . .
C1T C3T H3TB 109.5 . .
C1T C3T H3TC 109.5 . .
H3TA C3T H3TB 109.5 . .
H3TA C3T H3TC 109.5 . .
H3TB C3T H3TC 109.5 . .
F1 P1 F6 90.19(16) . .
F2 P1 F1 89.08(11) . .
F2 P1 F6 88.99(16) . .
F3 P1 F1 178.43(16) . .
F3 P1 F2 89.67(11) . .
F3 P1 F6 88.83(17) . .
F4 P1 F1 90.36(11) . .
F4 P1 F2 178.97(18) . .
F4 P1 F3 90.87(11) . .
F4 P1 F5 91.78(17) . .
F4 P1 F6 90.14(17) . .
F5 P1 F1 89.80(15) . .
F5 P1 F2 89.09(15) . .
F5 P1 F3 91.13(18) . .
F5 P1 F6 178.08(15) . .

loop_
_geom_bond_atom_site_label_1
_geom_bond_atom_site_label_2
_geom_bond_distance
_geom_bond_site_symmetry_2
N1 C3 1.354(5) .
N1 C4 1.359(5) .
N1 C6 1.467(5) .
N2 C19 1.497(4) .
N2 C20 1.349(4) .
N2 C24 1.372(5) .
C1 C1 1.430(7) 2_675
C1 C2 1.427(5) .
C1 C5 1.407(5) .
C2 H2 0.9500 .
C2 C3 1.351(5) .
C3 H3 0.9500 .
C4 H4 0.9500 .
C4 C5 1.354(5) .
C5 H5 0.9500 .
C6 H6A 0.9900 .
C6 H6B 0.9900 .
C6 C7 1.515(6) .
C7 C8 1.374(5) .
C7 C12 1.388(5) .
C8 H8 0.9500 .
C8 C9 1.380(6) .
C9 H9 0.9500 .
C9 C10 1.393(5) .
C10 C11 1.399(5) .
C10 C13 1.488(5) .
C11 H11 0.9500 .
C11 C12 1.355(6) .
C12 H12 0.9500 .
C13 C14 1.398(6) .
C13 C18 1.395(6) .
C14 H14 0.9500 .
C14 C15 1.365(6) .
C15 H15 0.9500 .
C15 C16 1.403(5) .
C16 C17 1.372(5) .
C16 C19 1.502(6) .
C17 H17 0.9500 .
C17 C18 1.403(6) .
C18 H18 0.9500 .
C19 H19A 0.9900 .
C19 H19B 0.9900 .
C20 H20 0.9500 .
C20 C21 1.347(5) .
C21 H21 0.9500 .
C21 C22 1.432(5) .
C22 C22 1.427(7) 2_675
C22 C23 1.436(5) .
C23 H23 0.9500 .
C23 C24 1.351(5) .
C24 H24 0.9500 .
O1S C1S 1.417(8) .
O1S C1S 1.417(8) 2_675
C1S H1S 1.0000 .
C1S C2S 1.519(9) .
C1S C3S 1.521(9) .
C2S H2SA 0.9800 .
C2S H2SB 0.9800 .
C2S H2SC 0.9800 .
C3S H3SA 0.9800 .
C3S H3SB 0.9800 .
C3S H3SC 0.9800 .
C1T H1T 1.0000 .
C1T C2T 1.515(10) .
C1T C3T 1.521(10) .
C2T H2TA 0.9800 .
C2T H2TB 0.9800 .
C2T H2TC 0.9800 .
C3T H3TA 0.9800 .
C3T H3TB 0.9800 .
C3T H3TC 0.9800 .
P1 F1 1.598(2) .
P1 F2 1.594(2) .
P1 F3 1.594(2) .
P1 F4 1.563(2) .
P1 F5 1.574(3) .
P1 F6 1.601(3) .

loop_
_geom_torsion_atom_site_label_1
_geom_torsion_atom_site_label_2
_geom_torsion_atom_site_label_3
_geom_torsion_atom_site_label_4
_geom_torsion
_geom_torsion_site_symmetry_1
_geom_torsion_site_symmetry_4
N1 C4 C5 C1 -0.7(8) . .
N1 C6 C7 C8 98.0(4) . .
N1 C6 C7 C12 -77.7(5) . .
N2 C20 C21 C22 -0.6(7) . .
C1 C1 C2 C3 -179.1(3) 2_675 .
C1 C1 C5 C4 179.7(3) 2_675 .
C1 C2 C3 N1 -0.6(8) . .
C2 C1 C5 C4 0.4(7) . .
C3 N1 C4 C5 0.3(7) . .
C3 N1 C6 C7 -80.4(5) . .
C4 N1 C3 C2 0.3(7) . .
C4 N1 C6 C7 91.6(5) . .
C5 C1 C2 C3 0.3(8) . .
C6 N1 C3 C2 172.6(4) . .
C6 N1 C4 C5 -172.0(4) . .
C6 C7 C8 C9 -172.0(4) . .
C6 C7 C12 C11 171.4(4) . .
C7 C8 C9 C10 -0.3(6) . .
C8 C7 C12 C11 -4.5(6) . .
C8 C9 C10 C11 -2.6(6) . .
C8 C9 C10 C13 173.1(4) . .
C9 C10 C11 C12 2.0(6) . .
C9 C10 C13 C14 -32.1(7) . .
C9 C10 C13 C18 152.9(4) . .
C10 C11 C12 C7 1.6(6) . .
C10 C13 C14 C15 -172.3(4) . .
C10 C13 C18 C17 171.8(4) . .
C11 C10 C13 C14 143.5(4) . .
C11 C10 C13 C18 -31.6(7) . .
C12 C7 C8 C9 3.8(6) . .
C13 C10 C11 C12 -173.7(4) . .
C13 C14 C15 C16 1.6(6) . .
C14 C13 C18 C17 -3.4(6) . .
C14 C15 C16 C17 -5.6(6) . .
C14 C15 C16 C19 171.3(4) . .
C15 C16 C17 C18 5.1(6) . .
C15 C16 C19 N2 -71.4(4) . .
C16 C17 C18 C13 -0.6(6) . .
C17 C16 C19 N2 105.5(4) . .
C18 C13 C14 C15 2.9(6) . .
C19 N2 C20 C21 -172.1(4) . .
C19 N2 C24 C23 173.3(4) . .
C19 C16 C17 C18 -171.9(3) . .
C20 N2 C19 C16 91.1(4) . .
C20 N2 C24 C23 0.9(7) . .
C20 C21 C22 C22 179.2(3) . 2_675
C20 C21 C22 C23 0.2(7) . .
C21 C22 C23 C24 0.8(7) . .
C22 C22 C23 C24 -178.2(3) 2_675 .
C22 C23 C24 N2 -1.4(7) . .
C24 N2 C19 C16 -81.2(5) . .
C24 N2 C20 C21 0.1(7) . .
C1S O1S C1S C2S 178.9(15) 2_675 .
C1S O1S C1S C3S -53.4(10) 2_675 .

loop_
_smtbx_masks_void_nr
_smtbx_masks_void_average_x
_smtbx_masks_void_average_y
_smtbx_masks_void_average_z
_smtbx_masks_void_volume
_smtbx_masks_void_count_electrons
1 0.000 0.000 0.475 280.7 60.0
2 0.500 0.500 0.525 280.7 60.1
